data_4065367
loop_
_publ_author_name
'Gao, Bo'
'Gao, Wei'
'Wu, Qiaolin'
'Luo, Xuyang'
'Zhang, Jingshun'
'Su, Qing'
'Mu, Ying'

_publ_section_title
;
 Chromium Complexes with Acenaphthene Imine Derivative Ligands Synthesis
 and Catalysis on Diene Polymerization
;
_journal_issue 20
_journal_name_full Organometallics
_journal_page_first 5480
_journal_paper_doi 10.1021/om200733e
_journal_volume 30
_journal_year 2011
_chemical_formula_sum 'C76 H88 Cl4 Cr2 N4 O'
_chemical_formula_weight 1319.30
_chemical_name_systematic
; 
 ? 
;
_space_group_IT_number 14
_symmetry_cell_setting monoclinic
_symmetry_space_group_name_Hall '-P 2yn'
_symmetry_space_group_name_H-M 'P 1 21/n 1'
_atom_sites_solution_hydrogens geom
_atom_sites_solution_primary direct
_atom_sites_solution_secondary difmap
_audit_creation_method SHELXL-97
_cell_angle_alpha 90.00
_cell_angle_beta 105.749(2)
_cell_angle_gamma 90.00
_cell_formula_units_Z 4
_cell_length_a 12.0344(11)
_cell_length_b 36.717(3)
_cell_length_c 19.4544(18)
_cell_measurement_temperature 273(2)
_cell_volume 8273.6(13)
_computing_cell_refinement 'Bruker SMART'
_computing_data_collection 'Bruker SMART'
_computing_data_reduction 'Bruker SAINT'
_computing_molecular_graphics 'Bruker SHELXTL'
_computing_publication_material 'Bruker SHELXTL'
_computing_structure_refinement 'SHELXL-97 (Sheldrick, 1997)'
_computing_structure_solution 'SHELXS-97 (Sheldrick, 1990)'
_diffrn_ambient_temperature 273(2)
_diffrn_measured_fraction_theta_full 0.996
_diffrn_measured_fraction_theta_max 0.996
_diffrn_measurement_device_type 'CCD area detector'
_diffrn_measurement_method 'phi and omega scan'
_diffrn_radiation_monochromator graphite
_diffrn_radiation_source 'fine-focus sealed tube'
_diffrn_radiation_type MoK\a
_diffrn_radiation_wavelength 0.71073
_diffrn_reflns_av_R_equivalents 0.0813
_diffrn_reflns_av_sigmaI/netI 0.0913
_diffrn_reflns_limit_h_max 10
_diffrn_reflns_limit_h_min -14
_diffrn_reflns_limit_k_max 43
_diffrn_reflns_limit_k_min -43
_diffrn_reflns_limit_l_max 23
_diffrn_reflns_limit_l_min -23
_diffrn_reflns_number 49031
_diffrn_reflns_theta_full 25.09
_diffrn_reflns_theta_max 25.09
_diffrn_reflns_theta_min 1.55
_exptl_absorpt_coefficient_mu 0.431
_exptl_absorpt_correction_T_max 0.9037
_exptl_absorpt_correction_T_min 0.8852
_exptl_absorpt_correction_type multi-scan
_exptl_crystal_colour brown
_exptl_crystal_density_diffrn 1.059
_exptl_crystal_density_method 'not measured'
_exptl_crystal_description block
_exptl_crystal_F_000 2784
_exptl_crystal_size_max 0.29
_exptl_crystal_size_mid 0.25
_exptl_crystal_size_min 0.24
_refine_diff_density_max 2.073
_refine_diff_density_min -0.533
_refine_diff_density_rms 0.180
_refine_ls_extinction_method none
_refine_ls_goodness_of_fit_ref 1.066
_refine_ls_hydrogen_treatment constr
_refine_ls_matrix_type full
_refine_ls_number_parameters 800
_refine_ls_number_reflns 14676
_refine_ls_number_restraints 0
_refine_ls_restrained_S_all 1.066
_refine_ls_R_factor_all 0.1389
_refine_ls_R_factor_gt 0.0895
_refine_ls_shift/su_max 0.000
_refine_ls_shift/su_mean 0.000
_refine_ls_structure_factor_coef Fsqd
_refine_ls_weighting_details 'calc w=1/[\s^2^(Fo^2^)+(0.1945P)^2^+19.8704P] where P=(Fo^2^+2Fc^2^)/3'
_refine_ls_weighting_scheme calc
_refine_ls_wR_factor_gt 0.2845
_refine_ls_wR_factor_ref 0.3255
_reflns_number_gt 9202
_reflns_number_total 14676
_reflns_threshold_expression >2sigma(I)
_cod_data_source_file om200733e_si_001.cif
_cod_data_source_block Complex_3d
_cod_depositor_comments
;
The following automatic conversions were performed:

'_symmetry_cell_setting' value 'Monoclinic' changed to 'monoclinic'
according to /home/saulius/struct/CIF-dictionaries/cif_core.dic
dictionary named 'cif_core.dic' version 2.4.1 from
2010-06-29.

'_exptl_absorpt_correction_type' value 'Multi-scan'
changed to 'multi-scan' according to
/home/saulius/struct/CIF-dictionaries/cif_core.dic dictionary named
'cif_core.dic' version 2.4.1 from 2010-06-29.

Automatic conversion script
Id: cif_fix_values 1715 2011-07-08 13:25:40Z adriana 
;
_cod_original_sg_symbol_H-M P2(1)/n
_cod_database_code 4065367

loop_
_symmetry_equiv_pos_as_xyz
'x, y, z'
'-x+1/2, y+1/2, -z+1/2'
'-x, -y, -z'
'x-1/2, -y-1/2, z-1/2'

loop_
_atom_site_label
_atom_site_type_symbol
_atom_site_fract_x
_atom_site_fract_y
_atom_site_fract_z
_atom_site_U_iso_or_equiv
_atom_site_adp_type
_atom_site_occupancy
_atom_site_symmetry_multiplicity
_atom_site_calc_flag
_atom_site_refinement_flags
C1 C 0.4770(6) 0.18768(18) 0.0223(3) 0.0247(15) Uani 1 1 d .
C2 C 0.3785(6) 0.20216(18) -0.0330(3) 0.0257(15) Uani 1 1 d .
C3 C 0.2629(6) 0.2064(2) -0.0418(4) 0.0318(16) Uani 1 1 d .
H3 H 0.2288 0.1986 -0.0068 0.038 Uiso 1 1 calc R
C4 C 0.1960(7) 0.2229(2) -0.1054(4) 0.0389(18) Uani 1 1 d .
H4 H 0.1172 0.2258 -0.1115 0.047 Uiso 1 1 calc R
C5 C 0.2415(7) 0.2347(2) -0.1580(4) 0.0365(18) Uani 1 1 d .
H5 H 0.1939 0.2460 -0.1981 0.044 Uiso 1 1 calc R
C6 C 0.3609(6) 0.23015(19) -0.1525(3) 0.0288(16) Uani 1 1 d .
C7 C 0.4261(6) 0.21329(18) -0.0892(3) 0.0270(15) Uani 1 1 d .
C8 C 0.4222(7) 0.2400(2) -0.2018(4) 0.0360(18) Uani 1 1 d .
H8 H 0.3840 0.2517 -0.2440 0.043 Uiso 1 1 calc R
C9 C 0.5379(7) 0.2326(2) -0.1881(4) 0.0341(17) Uani 1 1 d .
H9 H 0.5754 0.2387 -0.2225 0.041 Uiso 1 1 calc R
C10 C 0.6028(6) 0.21601(19) -0.1241(3) 0.0298(16) Uani 1 1 d .
H10 H 0.6813 0.2115 -0.1162 0.036 Uiso 1 1 calc R
C11 C 0.5467(6) 0.20679(18) -0.0741(3) 0.0265(15) Uani 1 1 d .
C12 C 0.5790(6) 0.19014(17) -0.0018(3) 0.0233(14) Uani 1 1 d .
C13 C 0.3826(6) 0.16159(19) 0.1023(3) 0.0275(15) Uani 1 1 d .
C14 C 0.3248(6) 0.1299(2) 0.0691(4) 0.0349(18) Uani 1 1 d .
C15 C 0.2181(7) 0.1222(2) 0.0790(5) 0.048(2) Uani 1 1 d .
H15 H 0.1796 0.1013 0.0583 0.057 Uiso 1 1 calc R
C16 C 0.1670(7) 0.1443(3) 0.1181(5) 0.051(2) Uani 1 1 d .
H16 H 0.0929 0.1391 0.1213 0.061 Uiso 1 1 calc R
C17 C 0.2265(7) 0.1745(2) 0.1531(4) 0.0417(19) Uani 1 1 d .
H17 H 0.1931 0.1889 0.1814 0.050 Uiso 1 1 calc R
C18 C 0.3353(6) 0.1835(2) 0.1462(4) 0.0323(17) Uani 1 1 d .
C19 C 0.3927(7) 0.2174(2) 0.1816(4) 0.0424(19) Uani 1 1 d .
H19 H 0.4747 0.2155 0.1835 0.051 Uiso 1 1 calc R
C20 C 0.3860(10) 0.2225(3) 0.2579(5) 0.067(3) Uani 1 1 d .
H20A H 0.4322 0.2430 0.2790 0.100 Uiso 1 1 calc R
H20B H 0.4142 0.2010 0.2852 0.100 Uiso 1 1 calc R
H20C H 0.3072 0.2267 0.2579 0.100 Uiso 1 1 calc R
C21 C 0.3472(13) 0.2504(3) 0.1390(5) 0.094(4) Uani 1 1 d .
H21A H 0.3557 0.2478 0.0916 0.140 Uiso 1 1 calc R
H21B H 0.3895 0.2714 0.1612 0.140 Uiso 1 1 calc R
H21C H 0.2670 0.2534 0.1366 0.140 Uiso 1 1 calc R
C22 C 0.3765(7) 0.1050(2) 0.0238(4) 0.0410(19) Uani 1 1 d .
H22 H 0.4537 0.1141 0.0256 0.049 Uiso 1 1 calc R
C23 C 0.3056(9) 0.1048(2) -0.0541(5) 0.063(3) Uani 1 1 d .
H23A H 0.2344 0.0920 -0.0583 0.094 Uiso 1 1 calc R
H23B H 0.3484 0.0928 -0.0826 0.094 Uiso 1 1 calc R
H23C H 0.2893 0.1294 -0.0704 0.094 Uiso 1 1 calc R
C24 C 0.3894(9) 0.0658(2) 0.0538(5) 0.057(3) Uani 1 1 d .
H24A H 0.4309 0.0663 0.1035 0.086 Uiso 1 1 calc R
H24B H 0.4311 0.0513 0.0281 0.086 Uiso 1 1 calc R
H24C H 0.3143 0.0554 0.0485 0.086 Uiso 1 1 calc R
C25 C 0.7707(6) 0.16982(19) 0.0088(3) 0.0266(15) Uani 1 1 d .
C26 C 0.8599(6) 0.1950(2) 0.0172(4) 0.0319(16) Uani 1 1 d .
C27 C 0.9491(7) 0.1876(3) -0.0141(4) 0.047(2) Uani 1 1 d .
H27 H 1.0089 0.2043 -0.0092 0.056 Uiso 1 1 calc R
C28 C 0.9497(8) 0.1563(3) -0.0516(5) 0.056(2) Uani 1 1 d .
H28 H 1.0111 0.1514 -0.0706 0.067 Uiso 1 1 calc R
C29 C 0.8600(8) 0.1320(3) -0.0614(5) 0.054(2) Uani 1 1 d .
H29 H 0.8607 0.1110 -0.0881 0.065 Uiso 1 1 calc R
C30 C 0.7676(7) 0.1382(2) -0.0321(4) 0.0402(19) Uani 1 1 d .
C31 C 0.6660(8) 0.1117(2) -0.0482(4) 0.044(2) Uani 1 1 d .
H31 H 0.6171 0.1177 -0.0169 0.053 Uiso 1 1 calc R
C32 C 0.7057(10) 0.0716(2) -0.0343(5) 0.064(3) Uani 1 1 d .
H32A H 0.7431 0.0640 -0.0697 0.096 Uiso 1 1 calc R
H32B H 0.6398 0.0564 -0.0371 0.096 Uiso 1 1 calc R
H32C H 0.7587 0.0695 0.0123 0.096 Uiso 1 1 calc R
C33 C 0.5928(9) 0.1148(2) -0.1257(5) 0.059(3) Uani 1 1 d .
H33A H 0.5686 0.1396 -0.1358 0.089 Uiso 1 1 calc R
H33B H 0.5261 0.0994 -0.1328 0.089 Uiso 1 1 calc R
H33C H 0.6377 0.1073 -0.1571 0.089 Uiso 1 1 calc R
C34 C 0.8608(7) 0.2318(2) 0.0537(4) 0.0414(19) Uani 1 1 d .
H34 H 0.7915 0.2334 0.0708 0.050 Uiso 1 1 calc R
C35 C 0.9658(8) 0.2366(3) 0.1172(4) 0.051(2) Uani 1 1 d .
H35A H 0.9647 0.2185 0.1526 0.077 Uiso 1 1 calc R
H35B H 0.9645 0.2604 0.1372 0.077 Uiso 1 1 calc R
H35C H 1.0348 0.2338 0.1018 0.077 Uiso 1 1 calc R
C36 C 0.8569(9) 0.2632(3) -0.0008(5) 0.063(3) Uani 1 1 d .
H36A H 0.8426 0.2859 0.0198 0.094 Uiso 1 1 calc R
H36B H 0.7962 0.2586 -0.0435 0.094 Uiso 1 1 calc R
H36C H 0.9295 0.2645 -0.0124 0.094 Uiso 1 1 calc R
C37 C 0.7610(6) 0.05947(17) 0.3558(3) 0.0217(14) Uani 1 1 d .
C38 C 0.7631(6) 0.02845(17) 0.4047(3) 0.0252(15) Uani 1 1 d .
C39 C 0.7071(7) -0.00454(19) 0.4008(4) 0.0369(18) Uani 1 1 d .
H39 H 0.6529 -0.0118 0.3592 0.044 Uiso 1 1 calc R
C40 C 0.7345(8) -0.0268(2) 0.4615(4) 0.044(2) Uani 1 1 d .
H40 H 0.6962 -0.0489 0.4600 0.053 Uiso 1 1 calc R
C41 C 0.8175(8) -0.0170(2) 0.5245(4) 0.046(2) Uani 1 1 d .
H41 H 0.8350 -0.0329 0.5632 0.056 Uiso 1 1 calc R
C42 C 0.8743(7) 0.0166(2) 0.5292(4) 0.0350(17) Uani 1 1 d .
C43 C 0.8459(6) 0.03848(18) 0.4688(3) 0.0254(15) Uani 1 1 d .
C44 C 0.9595(7) 0.0302(2) 0.5893(4) 0.0410(19) Uani 1 1 d .
H44 H 0.9833 0.0162 0.6306 0.049 Uiso 1 1 calc R
C45 C 1.0071(7) 0.0643(2) 0.5860(4) 0.043(2) Uani 1 1 d .
H45 H 1.0621 0.0731 0.6258 0.051 Uiso 1 1 calc R
C46 C 0.9742(6) 0.08626(19) 0.5237(3) 0.0307(16) Uani 1 1 d .
H46 H 1.0069 0.1091 0.5227 0.037 Uiso 1 1 calc R
C47 C 0.8938(6) 0.07323(18) 0.4653(3) 0.0264(15) Uani 1 1 d .
C48 C 0.8399(5) 0.08657(17) 0.3927(3) 0.0209(13) Uani 1 1 d .
C49 C 0.8942(6) 0.14854(17) 0.4014(3) 0.0220(14) Uani 1 1 d .
C50 C 1.0055(6) 0.16119(17) 0.4046(3) 0.0250(15) Uani 1 1 d .
C51 C 1.0501(7) 0.18962(19) 0.4502(4) 0.0334(17) Uani 1 1 d .
H51 H 1.1235 0.1983 0.4524 0.040 Uiso 1 1 calc R
C52 C 0.9881(7) 0.2054(2) 0.4925(4) 0.0376(18) Uani 1 1 d .
H52 H 1.0203 0.2242 0.5237 0.045 Uiso 1 1 calc R
C53 C 0.8781(7) 0.1931(2) 0.4883(4) 0.0347(17) Uani 1 1 d .
H53 H 0.8361 0.2040 0.5164 0.042 Uiso 1 1 calc R
C54 C 0.8284(6) 0.16454(18) 0.4425(3) 0.0271(15) Uani 1 1 d .
C55 C 1.0817(6) 0.14307(18) 0.3634(4) 0.0295(16) Uani 1 1 d .
H55 H 1.0320 0.1273 0.3271 0.035 Uiso 1 1 calc R
C56 C 1.1396(7) 0.1703(2) 0.3245(4) 0.0365(18) Uani 1 1 d .
H56A H 1.1885 0.1863 0.3586 0.055 Uiso 1 1 calc R
H56B H 1.0815 0.1843 0.2914 0.055 Uiso 1 1 calc R
H56C H 1.1852 0.1573 0.2989 0.055 Uiso 1 1 calc R
C57 C 1.1711(7) 0.1188(2) 0.4133(4) 0.0383(18) Uani 1 1 d .
H57A H 1.2225 0.1335 0.4488 0.057 Uiso 1 1 calc R
H57B H 1.2144 0.1059 0.3862 0.057 Uiso 1 1 calc R
H57C H 1.1326 0.1016 0.4362 0.057 Uiso 1 1 calc R
C58 C 0.7078(7) 0.1523(2) 0.4421(4) 0.0340(17) Uani 1 1 d .
H58 H 0.6837 0.1335 0.4054 0.041 Uiso 1 1 calc R
C59 C 0.7034(8) 0.1357(2) 0.5143(5) 0.050(2) Uani 1 1 d .
H59A H 0.7539 0.1150 0.5249 0.075 Uiso 1 1 calc R
H59B H 0.6259 0.1282 0.5115 0.075 Uiso 1 1 calc R
H59C H 0.7278 0.1535 0.5514 0.075 Uiso 1 1 calc R
C60 C 0.6206(7) 0.1841(2) 0.4225(4) 0.047(2) Uani 1 1 d .
H60A H 0.6391 0.2022 0.4595 0.071 Uiso 1 1 calc R
H60B H 0.5440 0.1751 0.4177 0.071 Uiso 1 1 calc R
H60C H 0.6246 0.1948 0.3782 0.071 Uiso 1 1 calc R
C61 C 0.6018(6) 0.04379(18) 0.2559(3) 0.0276(15) Uani 1 1 d .
C62 C 0.5003(6) 0.0499(2) 0.2744(4) 0.0345(17) Uani 1 1 d .
C63 C 0.4088(7) 0.0268(2) 0.2471(4) 0.048(2) Uani 1 1 d .
H63 H 0.3402 0.0305 0.2593 0.057 Uiso 1 1 calc R
C64 C 0.4155(9) -0.0012(2) 0.2031(5) 0.056(2) Uani 1 1 d .
H64 H 0.3521 -0.0162 0.1853 0.067 Uiso 1 1 calc R
C65 C 0.5169(8) -0.0072(2) 0.1845(5) 0.049(2) Uani 1 1 d .
H65 H 0.5212 -0.0265 0.1545 0.059 Uiso 1 1 calc R
C66 C 0.6129(7) 0.01520(18) 0.2101(4) 0.0321(17) Uani 1 1 d .
C67 C 0.7231(7) 0.00761(19) 0.1894(4) 0.0373(18) Uani 1 1 d .
H67 H 0.7740 0.0287 0.2034 0.045 Uiso 1 1 calc R
C68 C 0.7860(9) -0.0258(2) 0.2290(5) 0.055(2) Uani 1 1 d .
H68A H 0.8024 -0.0219 0.2796 0.083 Uiso 1 1 calc R
H68B H 0.8569 -0.0294 0.2163 0.083 Uiso 1 1 calc R
H68C H 0.7380 -0.0469 0.2159 0.083 Uiso 1 1 calc R
C69 C 0.7005(9) 0.0025(2) 0.1085(4) 0.058(3) Uani 1 1 d .
H69A H 0.6608 -0.0201 0.0945 0.087 Uiso 1 1 calc R
H69B H 0.7727 0.0022 0.0964 0.087 Uiso 1 1 calc R
H69C H 0.6540 0.0223 0.0841 0.087 Uiso 1 1 calc R
C70 C 0.4859(6) 0.0814(2) 0.3236(4) 0.0355(17) Uani 1 1 d .
H70 H 0.5576 0.0956 0.3353 0.043 Uiso 1 1 calc R
C71 C 0.3891(7) 0.1064(3) 0.2866(5) 0.052(2) Uani 1 1 d .
H71A H 0.4012 0.1146 0.2423 0.078 Uiso 1 1 calc R
H71B H 0.3872 0.1271 0.3165 0.078 Uiso 1 1 calc R
H71C H 0.3170 0.0936 0.2773 0.078 Uiso 1 1 calc R
C72 C 0.4682(8) 0.0665(3) 0.3950(5) 0.056(2) Uani 1 1 d .
H72A H 0.4562 0.0865 0.4240 0.084 Uiso 1 1 calc R
H72B H 0.5354 0.0531 0.4202 0.084 Uiso 1 1 calc R
H72C H 0.4020 0.0508 0.3849 0.084 Uiso 1 1 calc R
C73 C 0.9772(6) 0.05393(19) 0.2904(4) 0.0293(16) Uani 1 1 d .
H73A H 0.9297 0.0340 0.2991 0.035 Uiso 1 1 calc R
H73B H 1.0126 0.0659 0.3354 0.035 Uiso 1 1 calc R
C74 C 1.0689(9) 0.0398(3) 0.2572(5) 0.058(3) Uani 1 1 d .
H74A H 1.1442 0.0396 0.2917 0.069 Uiso 1 1 calc R
H74B H 1.0506 0.0154 0.2384 0.069 Uiso 1 1 calc R
C75 C 1.0661(8) 0.0665(3) 0.1983(5) 0.063(3) Uani 1 1 d .
H75A H 1.1198 0.0862 0.2155 0.075 Uiso 1 1 calc R
H75B H 1.0866 0.0545 0.1590 0.075 Uiso 1 1 calc R
C76 C 0.9473(7) 0.0802(2) 0.1754(4) 0.0396(19) Uani 1 1 d .
H76B H 0.9454 0.1047 0.1567 0.048 Uiso 1 1 calc R
H76A H 0.8995 0.0646 0.1388 0.048 Uiso 1 1 calc R
Cl4 Cl 0.66569(15) 0.22956(4) 0.15967(8) 0.0280(4) Uani 1 1 d .
Cl2 Cl 0.66912(15) 0.10225(4) 0.13140(8) 0.0286(4) Uani 1 1 d .
Cl3 Cl 0.62138(15) 0.15232(4) 0.25134(8) 0.0269(4) Uani 1 1 d .
Cl1 Cl 0.85512(15) 0.16164(4) 0.20844(8) 0.0273(4) Uani 1 1 d .
Cr2 Cr 0.65522(9) 0.16811(3) 0.13742(5) 0.0214(3) Uani 1 1 d .
Cr1 Cr 0.77012(9) 0.11096(3) 0.25343(5) 0.0203(3) Uani 1 1 d .
N3 N 0.6762(5) 0.17657(14) 0.0393(3) 0.0227(12) Uani 1 1 d .
N4 N 0.4884(5) 0.17211(14) 0.0863(3) 0.0222(12) Uani 1 1 d .
N1 N 0.8465(5) 0.11704(13) 0.3577(3) 0.0204(11) Uani 1 1 d .
N2 N 0.7027(5) 0.06683(14) 0.2881(3) 0.0235(12) Uani 1 1 d .
O1 O 0.9076(4) 0.07968(12) 0.2395(2) 0.0266(10) Uani 1 1 d .

loop_
_atom_site_aniso_label
_atom_site_aniso_U_11
_atom_site_aniso_U_22
_atom_site_aniso_U_33
_atom_site_aniso_U_23
_atom_site_aniso_U_13
_atom_site_aniso_U_12
C1 0.030(4) 0.023(3) 0.019(3) 0.004(3) 0.002(3) 0.000(3)
C2 0.028(4) 0.024(3) 0.020(3) 0.002(3) -0.002(3) 0.000(3)
C3 0.026(4) 0.043(4) 0.024(3) 0.008(3) 0.003(3) -0.001(3)
C4 0.028(4) 0.050(5) 0.034(4) 0.011(4) 0.000(3) 0.006(4)
C5 0.034(5) 0.042(4) 0.025(4) 0.011(3) -0.006(3) 0.004(3)
C6 0.028(4) 0.033(4) 0.021(3) 0.004(3) -0.002(3) 0.004(3)
C7 0.032(4) 0.026(4) 0.020(3) 0.002(3) 0.001(3) -0.002(3)
C8 0.044(5) 0.038(4) 0.021(3) 0.011(3) 0.000(3) 0.003(4)
C9 0.039(5) 0.044(4) 0.020(3) 0.009(3) 0.009(3) 0.000(4)
C10 0.029(4) 0.036(4) 0.024(3) 0.003(3) 0.006(3) 0.003(3)
C11 0.035(4) 0.026(4) 0.014(3) 0.000(3) -0.001(3) 0.006(3)
C12 0.030(4) 0.021(3) 0.017(3) 0.003(2) 0.004(3) 0.001(3)
C13 0.019(4) 0.035(4) 0.023(3) 0.011(3) -0.004(3) 0.003(3)
C14 0.028(4) 0.035(4) 0.032(4) 0.015(3) -0.008(3) -0.004(3)
C15 0.038(5) 0.042(5) 0.053(5) 0.014(4) -0.003(4) -0.013(4)
C16 0.025(5) 0.068(6) 0.059(5) 0.030(5) 0.008(4) 0.002(4)
C17 0.036(5) 0.052(5) 0.040(4) 0.019(4) 0.015(4) 0.006(4)
C18 0.032(4) 0.039(4) 0.024(3) 0.013(3) 0.004(3) 0.006(3)
C19 0.037(5) 0.052(5) 0.045(5) -0.004(4) 0.023(4) 0.000(4)
C20 0.094(8) 0.056(6) 0.043(5) -0.008(4) 0.006(5) 0.015(6)
C21 0.169(13) 0.056(7) 0.044(6) 0.007(5) 0.010(7) -0.036(8)
C22 0.041(5) 0.028(4) 0.043(4) -0.001(3) -0.008(4) -0.011(3)
C23 0.084(8) 0.042(5) 0.042(5) -0.003(4) -0.016(5) -0.009(5)
C24 0.063(6) 0.036(5) 0.061(6) 0.003(4) -0.004(5) -0.009(4)
C25 0.028(4) 0.037(4) 0.013(3) 0.004(3) 0.001(3) 0.008(3)
C26 0.022(4) 0.045(4) 0.028(4) 0.005(3) 0.005(3) 0.008(3)
C27 0.031(5) 0.070(6) 0.040(4) -0.001(4) 0.010(4) 0.003(4)
C28 0.045(6) 0.078(7) 0.050(5) -0.016(5) 0.025(4) 0.011(5)
C29 0.061(6) 0.066(6) 0.042(5) -0.014(4) 0.025(4) 0.017(5)
C30 0.049(5) 0.044(5) 0.027(4) 0.001(3) 0.010(4) 0.010(4)
C31 0.062(6) 0.037(4) 0.033(4) -0.009(3) 0.009(4) 0.004(4)
C32 0.102(9) 0.042(5) 0.041(5) -0.006(4) 0.008(5) 0.013(5)
C33 0.079(7) 0.040(5) 0.047(5) -0.011(4) -0.003(5) 0.001(5)
C34 0.032(5) 0.049(5) 0.048(5) -0.004(4) 0.017(4) -0.005(4)
C35 0.061(6) 0.055(5) 0.035(4) -0.001(4) 0.006(4) -0.015(5)
C36 0.061(7) 0.051(6) 0.065(6) 0.006(5) -0.003(5) 0.008(5)
C37 0.025(4) 0.018(3) 0.020(3) 0.001(2) 0.003(3) 0.003(3)
C38 0.028(4) 0.023(3) 0.025(3) 0.007(3) 0.008(3) 0.007(3)
C39 0.042(5) 0.025(4) 0.042(4) 0.002(3) 0.008(4) -0.004(3)
C40 0.061(6) 0.024(4) 0.045(5) 0.013(3) 0.010(4) -0.008(4)
C41 0.065(6) 0.033(4) 0.041(4) 0.022(4) 0.015(4) 0.018(4)
C42 0.042(5) 0.029(4) 0.033(4) 0.011(3) 0.010(3) 0.007(3)
C43 0.026(4) 0.029(4) 0.022(3) 0.004(3) 0.006(3) 0.004(3)
C44 0.048(5) 0.040(5) 0.030(4) 0.017(3) 0.003(4) 0.008(4)
C45 0.046(5) 0.050(5) 0.025(4) 0.005(3) -0.001(3) 0.004(4)
C46 0.039(4) 0.026(4) 0.022(3) 0.006(3) -0.001(3) 0.000(3)
C47 0.032(4) 0.026(4) 0.020(3) 0.005(3) 0.006(3) 0.008(3)
C48 0.020(4) 0.022(3) 0.020(3) 0.002(3) 0.006(3) 0.003(3)
C49 0.029(4) 0.018(3) 0.015(3) 0.004(2) -0.002(3) 0.001(3)
C50 0.027(4) 0.024(3) 0.022(3) 0.004(3) 0.003(3) 0.002(3)
C51 0.033(4) 0.030(4) 0.032(4) 0.000(3) 0.001(3) -0.004(3)
C52 0.048(5) 0.025(4) 0.032(4) -0.009(3) -0.003(4) -0.004(3)
C53 0.039(5) 0.033(4) 0.031(4) -0.003(3) 0.009(3) 0.003(3)
C54 0.035(4) 0.025(4) 0.020(3) -0.002(3) 0.005(3) 0.001(3)
C55 0.031(4) 0.025(4) 0.030(4) 0.000(3) 0.005(3) -0.001(3)
C56 0.034(4) 0.040(4) 0.039(4) 0.005(3) 0.015(3) -0.002(3)
C57 0.033(4) 0.043(5) 0.038(4) 0.006(3) 0.008(3) 0.010(4)
C58 0.037(4) 0.035(4) 0.033(4) -0.009(3) 0.016(3) -0.004(3)
C59 0.061(6) 0.049(5) 0.048(5) 0.005(4) 0.028(5) 0.005(4)
C60 0.041(5) 0.055(5) 0.045(5) -0.004(4) 0.012(4) 0.013(4)
C61 0.034(4) 0.021(3) 0.023(3) 0.001(3) 0.000(3) -0.006(3)
C62 0.031(4) 0.038(4) 0.030(4) 0.012(3) 0.002(3) -0.005(3)
C63 0.036(5) 0.051(5) 0.050(5) 0.001(4) 0.002(4) -0.016(4)
C64 0.056(6) 0.043(5) 0.057(6) -0.003(4) -0.003(5) -0.019(4)
C65 0.061(6) 0.032(4) 0.045(5) -0.007(4) -0.001(4) -0.014(4)
C66 0.039(4) 0.022(4) 0.027(4) -0.002(3) -0.005(3) -0.008(3)
C67 0.051(5) 0.021(4) 0.038(4) -0.002(3) 0.008(4) -0.003(3)
C68 0.062(6) 0.041(5) 0.056(5) -0.001(4) 0.005(5) 0.008(4)
C69 0.084(7) 0.047(5) 0.039(5) -0.011(4) 0.010(5) -0.003(5)
C70 0.021(4) 0.043(4) 0.042(4) 0.002(3) 0.009(3) 0.000(3)
C71 0.032(5) 0.059(6) 0.066(6) 0.011(5) 0.015(4) 0.007(4)
C72 0.055(6) 0.070(6) 0.044(5) 0.009(4) 0.015(4) 0.011(5)
C73 0.032(4) 0.025(4) 0.030(4) 0.004(3) 0.006(3) 0.010(3)
C74 0.056(6) 0.065(6) 0.059(6) 0.021(5) 0.028(5) 0.033(5)
C75 0.053(6) 0.092(8) 0.051(5) 0.026(5) 0.027(5) 0.026(5)
C76 0.042(5) 0.050(5) 0.030(4) 0.008(3) 0.014(4) 0.015(4)
Cl4 0.0319(10) 0.0248(8) 0.0245(8) -0.0021(6) 0.0031(7) -0.0009(7)
Cl2 0.0371(10) 0.0246(8) 0.0181(7) -0.0002(6) -0.0031(7) 0.0030(7)
Cl3 0.0307(10) 0.0289(9) 0.0204(8) 0.0061(6) 0.0057(7) 0.0081(7)
Cl1 0.0264(9) 0.0276(9) 0.0242(8) 0.0058(6) 0.0005(7) 0.0006(7)
Cr2 0.0244(6) 0.0223(6) 0.0145(5) 0.0016(4) -0.0001(4) 0.0018(4)
Cr1 0.0242(6) 0.0186(5) 0.0157(5) 0.0020(4) 0.0011(4) 0.0020(4)
N3 0.026(3) 0.024(3) 0.014(2) 0.003(2) -0.001(2) 0.006(2)
N4 0.025(3) 0.023(3) 0.017(3) 0.004(2) 0.003(2) 0.000(2)
N1 0.024(3) 0.017(3) 0.018(2) 0.001(2) 0.002(2) 0.001(2)
N2 0.026(3) 0.021(3) 0.020(3) 0.000(2) 0.000(2) 0.001(2)
O1 0.030(3) 0.027(2) 0.023(2) 0.0043(19) 0.007(2) 0.006(2)

loop_
_atom_type_symbol
_atom_type_description
_atom_type_scat_dispersion_real
_atom_type_scat_dispersion_imag
_atom_type_scat_source
C C 0.0033 0.0016 'International Tables Vol C Tables 4.2.6.8 and 6.1.1.4'
H H 0.0000 0.0000 'International Tables Vol C Tables 4.2.6.8 and 6.1.1.4'
N N 0.0061 0.0033 'International Tables Vol C Tables 4.2.6.8 and 6.1.1.4'
O O 0.0106 0.0060 'International Tables Vol C Tables 4.2.6.8 and 6.1.1.4'
Cl Cl 0.1484 0.1585 'International Tables Vol C Tables 4.2.6.8 and 6.1.1.4'
Cr Cr 0.3209 0.6236 'International Tables Vol C Tables 4.2.6.8 and 6.1.1.4'

loop_
_geom_angle_atom_site_label_1
_geom_angle_atom_site_label_2
_geom_angle_atom_site_label_3
_geom_angle
N4 C1 C12 116.7(6)
N4 C1 C2 133.9(6)
C12 C1 C2 109.3(5)
C3 C2 C7 118.7(6)
C3 C2 C1 136.5(6)
C7 C2 C1 104.8(6)
C2 C3 C4 118.4(6)
C2 C3 H3 120.8
C4 C3 H3 120.8
C5 C4 C3 123.1(7)
C5 C4 H4 118.4
C3 C4 H4 118.4
C4 C5 C6 120.9(6)
C4 C5 H5 119.6
C6 C5 H5 119.6
C8 C6 C7 116.0(6)
C8 C6 C5 128.7(6)
C7 C6 C5 115.3(6)
C6 C7 C11 123.3(6)
C6 C7 C2 123.5(7)
C11 C7 C2 113.2(6)
C9 C8 C6 120.6(6)
C9 C8 H8 119.7
C6 C8 H8 119.7
C8 C9 C10 123.0(6)
C8 C9 H9 118.5
C10 C9 H9 118.5
C11 C10 C9 118.1(7)
C11 C10 H10 121.0
C9 C10 H10 121.0
C10 C11 C7 119.0(6)
C10 C11 C12 136.2(7)
C7 C11 C12 104.8(6)
N3 C12 C1 118.4(5)
N3 C12 C11 133.5(6)
C1 C12 C11 108.0(6)
C18 C13 C14 121.2(7)
C18 C13 N4 120.4(6)
C14 C13 N4 118.3(6)
C15 C14 C13 117.8(8)
C15 C14 C22 120.1(7)
C13 C14 C22 122.2(7)
C16 C15 C14 122.2(8)
C16 C15 H15 118.9
C14 C15 H15 118.9
C15 C16 C17 119.7(8)
C15 C16 H16 120.2
C17 C16 H16 120.2
C18 C17 C16 120.9(8)
C18 C17 H17 119.6
C16 C17 H17 119.6
C17 C18 C13 118.1(7)
C17 C18 C19 118.7(7)
C13 C18 C19 123.0(7)
C21 C19 C18 111.5(7)
C21 C19 C20 109.7(8)
C18 C19 C20 114.3(7)
C21 C19 H19 107.0
C18 C19 H19 107.0
C20 C19 H19 107.0
C19 C20 H20A 109.5
C19 C20 H20B 109.5
H20A C20 H20B 109.5
C19 C20 H20C 109.5
H20A C20 H20C 109.5
H20B C20 H20C 109.5
C19 C21 H21A 109.5
C19 C21 H21B 109.5
H21A C21 H21B 109.5
C19 C21 H21C 109.5
H21A C21 H21C 109.5
H21B C21 H21C 109.5
C14 C22 C23 112.0(7)
C14 C22 C24 111.0(7)
C23 C22 C24 110.1(7)
C14 C22 H22 107.9
C23 C22 H22 107.9
C24 C22 H22 107.9
C22 C23 H23A 109.5
C22 C23 H23B 109.5
H23A C23 H23B 109.5
C22 C23 H23C 109.5
H23A C23 H23C 109.5
H23B C23 H23C 109.5
C22 C24 H24A 109.5
C22 C24 H24B 109.5
H24A C24 H24B 109.5
C22 C24 H24C 109.5
H24A C24 H24C 109.5
H24B C24 H24C 109.5
C26 C25 C30 121.2(7)
C26 C25 N3 120.4(6)
C30 C25 N3 118.3(6)
C25 C26 C27 118.5(7)
C25 C26 C34 123.5(6)
C27 C26 C34 117.8(7)
C28 C27 C26 121.0(8)
C28 C27 H27 119.5
C26 C27 H27 119.5
C27 C28 C29 120.3(8)
C27 C28 H28 119.8
C29 C28 H28 119.8
C28 C29 C30 121.2(8)
C28 C29 H29 119.4
C30 C29 H29 119.4
C29 C30 C25 117.7(8)
C29 C30 C31 119.6(7)
C25 C30 C31 122.7(7)
C30 C31 C33 111.8(7)
C30 C31 C32 112.2(8)
C33 C31 C32 108.0(7)
C30 C31 H31 108.3
C33 C31 H31 108.3
C32 C31 H31 108.3
C31 C32 H32A 109.5
C31 C32 H32B 109.5
H32A C32 H32B 109.5
C31 C32 H32C 109.5
H32A C32 H32C 109.5
H32B C32 H32C 109.5
C31 C33 H33A 109.5
C31 C33 H33B 109.5
H33A C33 H33B 109.5
C31 C33 H33C 109.5
H33A C33 H33C 109.5
H33B C33 H33C 109.5
C35 C34 C26 112.4(7)
C35 C34 C36 109.4(7)
C26 C34 C36 110.1(7)
C35 C34 H34 108.3
C26 C34 H34 108.3
C36 C34 H34 108.3
C34 C35 H35A 109.5
C34 C35 H35B 109.5
H35A C35 H35B 109.5
C34 C35 H35C 109.5
H35A C35 H35C 109.5
H35B C35 H35C 109.5
C34 C36 H36A 109.5
C34 C36 H36B 109.5
H36A C36 H36B 109.5
C34 C36 H36C 109.5
H36A C36 H36C 109.5
H36B C36 H36C 109.5
N2 C37 C48 117.0(5)
N2 C37 C38 134.4(6)
C48 C37 C38 108.6(5)
C39 C38 C43 119.6(6)
C39 C38 C37 135.9(6)
C43 C38 C37 104.5(6)
C38 C39 C40 117.8(7)
C38 C39 H39 121.1
C40 C39 H39 121.1
C41 C40 C39 122.5(7)
C41 C40 H40 118.7
C39 C40 H40 118.7
C40 C41 C42 120.1(7)
C40 C41 H41 119.9
C42 C41 H41 119.9
C43 C42 C41 116.8(7)
C43 C42 C44 116.9(7)
C41 C42 C44 126.3(7)
C42 C43 C47 123.6(7)
C42 C43 C38 123.2(6)
C47 C43 C38 113.1(6)
C45 C44 C42 119.5(7)
C45 C44 H44 120.2
C42 C44 H44 120.2
C44 C45 C46 122.0(7)
C44 C45 H45 119.0
C46 C45 H45 119.0
C47 C46 C45 118.8(7)
C47 C46 H46 120.6
C45 C46 H46 120.6
C46 C47 C43 119.1(6)
C46 C47 C48 135.4(6)
C43 C47 C48 105.5(6)
N1 C48 C37 117.1(5)
N1 C48 C47 134.8(6)
C37 C48 C47 108.2(5)
C54 C49 C50 121.1(6)
C54 C49 N1 118.2(6)
C50 C49 N1 120.6(6)
C51 C50 C49 118.6(6)
C51 C50 C55 118.9(6)
C49 C50 C55 122.3(6)
C52 C51 C50 121.5(7)
C52 C51 H51 119.2
C50 C51 H51 119.2
C51 C52 C53 119.5(7)
C51 C52 H52 120.3
C53 C52 H52 120.3
C52 C53 C54 121.4(7)
C52 C53 H53 119.3
C54 C53 H53 119.3
C49 C54 C53 117.9(7)
C49 C54 C58 124.2(6)
C53 C54 C58 117.9(6)
C50 C55 C57 109.9(6)
C50 C55 C56 113.3(6)
C57 C55 C56 111.0(6)
C50 C55 H55 107.5
C57 C55 H55 107.5
C56 C55 H55 107.5
C55 C56 H56A 109.5
C55 C56 H56B 109.5
H56A C56 H56B 109.5
C55 C56 H56C 109.5
H56A C56 H56C 109.5
H56B C56 H56C 109.5
C55 C57 H57A 109.5
C55 C57 H57B 109.5
H57A C57 H57B 109.5
C55 C57 H57C 109.5
H57A C57 H57C 109.5
H57B C57 H57C 109.5
C54 C58 C60 111.3(6)
C54 C58 C59 112.3(7)
C60 C58 C59 109.6(6)
C54 C58 H58 107.8
C60 C58 H58 107.8
C59 C58 H58 107.8
C58 C59 H59A 109.5
C58 C59 H59B 109.5
H59A C59 H59B 109.5
C58 C59 H59C 109.5
H59A C59 H59C 109.5
H59B C59 H59C 109.5
C58 C60 H60A 109.5
C58 C60 H60B 109.5
H60A C60 H60B 109.5
C58 C60 H60C 109.5
H60A C60 H60C 109.5
H60B C60 H60C 109.5
C62 C61 C66 121.9(7)
C62 C61 N2 118.8(6)
C66 C61 N2 119.3(6)
C63 C62 C61 118.1(8)
C63 C62 C70 119.3(7)
C61 C62 C70 122.6(6)
C64 C63 C62 122.2(9)
C64 C63 H63 118.9
C62 C63 H63 118.9
C63 C64 C65 119.8(8)
C63 C64 H64 120.1
C65 C64 H64 120.1
C64 C65 C66 121.1(8)
C64 C65 H65 119.4
C66 C65 H65 119.4
C65 C66 C61 117.0(8)
C65 C66 C67 119.8(7)
C61 C66 C67 123.2(6)
C66 C67 C69 111.8(7)
C66 C67 C68 111.2(7)
C69 C67 C68 110.1(7)
C66 C67 H67 107.8
C69 C67 H67 107.8
C68 C67 H67 107.8
C67 C68 H68A 109.5
C67 C68 H68B 109.5
H68A C68 H68B 109.5
C67 C68 H68C 109.5
H68A C68 H68C 109.5
H68B C68 H68C 109.5
C67 C69 H69A 109.5
C67 C69 H69B 109.5
H69A C69 H69B 109.5
C67 C69 H69C 109.5
H69A C69 H69C 109.5
H69B C69 H69C 109.5
C71 C70 C62 111.3(7)
C71 C70 C72 111.4(7)
C62 C70 C72 110.9(6)
C71 C70 H70 107.7
C62 C70 H70 107.7
C72 C70 H70 107.7
C70 C71 H71A 109.5
C70 C71 H71B 109.5
H71A C71 H71B 109.5
C70 C71 H71C 109.5
H71A C71 H71C 109.5
H71B C71 H71C 109.5
C70 C72 H72A 109.5
C70 C72 H72B 109.5
H72A C72 H72B 109.5
C70 C72 H72C 109.5
H72A C72 H72C 109.5
H72B C72 H72C 109.5
O1 C73 C74 106.4(6)
O1 C73 H73A 110.4
C74 C73 H73A 110.4
O1 C73 H73B 110.4
C74 C73 H73B 110.4
H73A C73 H73B 108.6
C75 C74 C73 103.6(7)
C75 C74 H74A 111.0
C73 C74 H74A 111.0
C75 C74 H74B 111.0
C73 C74 H74B 111.0
H74A C74 H74B 109.0
C76 C75 C74 106.0(7)
C76 C75 H75A 110.5
C74 C75 H75A 110.5
C76 C75 H75B 110.5
C74 C75 H75B 110.5
H75A C75 H75B 108.7
O1 C76 C75 104.8(6)
O1 C76 H76B 110.8
C75 C76 H76B 110.8
O1 C76 H76A 110.8
C75 C76 H76A 110.8
H76B C76 H76A 108.9
Cr1 Cl2 Cr2 80.86(6)
Cr1 Cl3 Cr2 81.60(6)
Cr1 Cl1 Cr2 80.19(6)
N4 Cr2 N3 83.3(2)
N4 Cr2 Cl4 91.03(16)
N3 Cr2 Cl4 90.72(16)
N4 Cr2 Cl2 97.05(16)
N3 Cr2 Cl2 94.58(16)
Cl4 Cr2 Cl2 170.79(7)
N4 Cr2 Cl3 94.45(15)
N3 Cr2 Cl3 174.46(17)
Cl4 Cr2 Cl3 94.40(7)
Cl2 Cr2 Cl3 80.63(6)
N4 Cr2 Cl1 175.46(15)
N3 Cr2 Cl1 101.17(16)
Cl4 Cr2 Cl1 89.64(7)
Cl2 Cr2 Cl1 81.96(6)
Cl3 Cr2 Cl1 81.01(6)
N1 Cr1 N2 82.3(2)
N1 Cr1 O1 91.78(19)
N2 Cr1 O1 90.4(2)
N1 Cr1 Cl3 94.83(16)
N2 Cr1 Cl3 98.76(17)
O1 Cr1 Cl3 169.35(13)
N1 Cr1 Cl2 176.43(16)
N2 Cr1 Cl2 94.77(15)
O1 Cr1 Cl2 90.26(13)
Cl3 Cr1 Cl2 83.60(6)
N1 Cr1 Cl1 99.17(15)
N2 Cr1 Cl1 177.05(16)
O1 Cr1 Cl1 87.00(13)
Cl3 Cr1 Cl1 83.70(7)
Cl2 Cr1 Cl1 83.86(6)
C12 N3 C25 118.9(5)
C12 N3 Cr2 108.2(4)
C25 N3 Cr2 132.8(4)
C1 N4 C13 116.1(5)
C1 N4 Cr2 109.3(4)
C13 N4 Cr2 134.6(4)
C48 N1 C49 116.1(5)
C48 N1 Cr1 110.6(4)
C49 N1 Cr1 132.8(4)
C37 N2 C61 117.0(5)
C37 N2 Cr1 109.9(4)
C61 N2 Cr1 133.0(4)
C76 O1 C73 109.3(5)
C76 O1 Cr1 124.1(4)
C73 O1 Cr1 126.6(4)

loop_
_geom_bond_atom_site_label_1
_geom_bond_atom_site_label_2
_geom_bond_distance
C1 N4 1.342(8)
C1 C12 1.431(10)
C1 C2 1.467(9)
C2 C3 1.364(10)
C2 C7 1.424(9)
C3 C4 1.417(10)
C3 H3 0.9300
C4 C5 1.354(10)
C4 H4 0.9300
C5 C6 1.422(10)
C5 H5 0.9300
C6 C8 1.407(10)
C6 C7 1.411(9)
C7 C11 1.421(10)
C8 C9 1.372(11)
C8 H8 0.9300
C9 C10 1.416(9)
C9 H9 0.9300
C10 C11 1.368(9)
C10 H10 0.9300
C11 C12 1.485(8)
C12 N3 1.322(8)
C13 C18 1.402(10)
C13 C14 1.417(10)
C13 N4 1.443(9)
C14 C15 1.379(11)
C14 C22 1.517(12)
C15 C16 1.366(13)
C15 H15 0.9300
C16 C17 1.396(13)
C16 H16 0.9300
C17 C18 1.392(11)
C17 H17 0.9300
C18 C19 1.498(11)
C19 C21 1.487(13)
C19 C20 1.520(12)
C19 H19 0.9800
C20 H20A 0.9600
C20 H20B 0.9600
C20 H20C 0.9600
C21 H21A 0.9600
C21 H21B 0.9600
C21 H21C 0.9600
C22 C23 1.523(11)
C22 C24 1.544(11)
C22 H22 0.9800
C23 H23A 0.9600
C23 H23B 0.9600
C23 H23C 0.9600
C24 H24A 0.9600
C24 H24B 0.9600
C24 H24C 0.9600
C25 C26 1.393(10)
C25 C30 1.403(10)
C25 N3 1.440(9)
C26 C27 1.396(11)
C26 C34 1.524(11)
C27 C28 1.363(12)
C27 H27 0.9300
C28 C29 1.373(13)
C28 H28 0.9300
C29 C30 1.400(12)
C29 H29 0.9300
C30 C31 1.525(12)
C31 C33 1.531(12)
C31 C32 1.551(11)
C31 H31 0.9800
C32 H32A 0.9600
C32 H32B 0.9600
C32 H32C 0.9600
C33 H33A 0.9600
C33 H33B 0.9600
C33 H33C 0.9600
C34 C35 1.518(11)
C34 C36 1.558(12)
C34 H34 0.9800
C35 H35A 0.9600
C35 H35B 0.9600
C35 H35C 0.9600
C36 H36A 0.9600
C36 H36B 0.9600
C36 H36C 0.9600
C37 N2 1.340(8)
C37 C48 1.427(9)
C37 C38 1.480(8)
C38 C39 1.378(10)
C38 C43 1.417(9)
C39 C40 1.401(10)
C39 H39 0.9300
C40 C41 1.400(12)
C40 H40 0.9300
C41 C42 1.404(11)
C41 H41 0.9300
C42 C43 1.387(9)
C42 C44 1.420(11)
C43 C47 1.409(10)
C44 C45 1.387(11)
C44 H44 0.9300
C45 C46 1.420(10)
C45 H45 0.9300
C46 C47 1.363(10)
C46 H46 0.9300
C47 C48 1.470(8)
C48 N1 1.324(8)
C49 C54 1.400(9)
C49 C50 1.404(10)
C49 N1 1.457(8)
C50 C51 1.381(9)
C50 C55 1.525(10)
C51 C52 1.380(11)
C51 H51 0.9300
C52 C53 1.381(11)
C52 H52 0.9300
C53 C54 1.400(10)
C53 H53 0.9300
C54 C58 1.517(10)
C55 C57 1.526(10)
C55 C56 1.530(10)
C55 H55 0.9800
C56 H56A 0.9600
C56 H56B 0.9600
C56 H56C 0.9600
C57 H57A 0.9600
C57 H57B 0.9600
C57 H57C 0.9600
C58 C60 1.545(11)
C58 C59 1.546(10)
C58 H58 0.9800
C59 H59A 0.9600
C59 H59B 0.9600
C59 H59C 0.9600
C60 H60A 0.9600
C60 H60B 0.9600
C60 H60C 0.9600
C61 C62 1.381(10)
C61 C66 1.407(10)
C61 N2 1.473(8)
C62 C63 1.377(11)
C62 C70 1.542(11)
C63 C64 1.352(12)
C63 H63 0.9300
C64 C65 1.381(13)
C64 H64 0.9300
C65 C66 1.396(11)
C65 H65 0.9300
C66 C67 1.512(11)
C67 C69 1.533(11)
C67 C68 1.534(11)
C67 H67 0.9800
C68 H68A 0.9600
C68 H68B 0.9600
C68 H68C 0.9600
C69 H69A 0.9600
C69 H69B 0.9600
C69 H69C 0.9600
C70 C71 1.506(11)
C70 C72 1.560(11)
C70 H70 0.9800
C71 H71A 0.9600
C71 H71B 0.9600
C71 H71C 0.9600
C72 H72A 0.9600
C72 H72B 0.9600
C72 H72C 0.9600
C73 O1 1.458(8)
C73 C74 1.514(11)
C73 H73A 0.9700
C73 H73B 0.9700
C74 C75 1.498(12)
C74 H74A 0.9700
C74 H74B 0.9700
C75 C76 1.467(12)
C75 H75A 0.9700
C75 H75B 0.9700
C76 O1 1.451(8)
C76 H76B 0.9700
C76 H76A 0.9700
Cl4 Cr2 2.2946(19)
Cl2 Cr1 2.3768(17)
Cl2 Cr2 2.4288(19)
Cl3 Cr1 2.3392(19)
Cl3 Cr2 2.4298(18)
Cl1 Cr1 2.4002(19)
Cl1 Cr2 2.4390(19)
Cr2 N4 1.990(5)
Cr2 N3 2.016(5)
Cr1 N1 1.999(5)
Cr1 N2 2.009(5)
Cr1 O1 2.092(5)

loop_
_geom_torsion_atom_site_label_1
_geom_torsion_atom_site_label_2
_geom_torsion_atom_site_label_3
_geom_torsion_atom_site_label_4
_geom_torsion
N4 C1 C2 C3 1.6(14)
C12 C1 C2 C3 178.6(8)
N4 C1 C2 C7 -177.4(7)
C12 C1 C2 C7 -0.5(7)
C7 C2 C3 C4 -2.2(10)
C1 C2 C3 C4 178.9(8)
C2 C3 C4 C5 -0.1(12)
C3 C4 C5 C6 1.8(13)
C4 C5 C6 C8 178.8(8)
C4 C5 C6 C7 -0.9(11)
C8 C6 C7 C11 0.9(10)
C5 C6 C7 C11 -179.3(6)
C8 C6 C7 C2 178.7(6)
C5 C6 C7 C2 -1.5(10)
C3 C2 C7 C6 3.1(10)
C1 C2 C7 C6 -177.7(6)
C3 C2 C7 C11 -178.8(6)
C1 C2 C7 C11 0.4(8)
C7 C6 C8 C9 1.4(11)
C5 C6 C8 C9 -178.3(8)
C6 C8 C9 C10 -2.2(12)
C8 C9 C10 C11 0.6(11)
C9 C10 C11 C7 1.6(10)
C9 C10 C11 C12 -178.8(7)
C6 C7 C11 C10 -2.4(10)
C2 C7 C11 C10 179.5(6)
C6 C7 C11 C12 177.9(6)
C2 C7 C11 C12 -0.2(8)
N4 C1 C12 N3 1.1(9)
C2 C1 C12 N3 -176.4(6)
N4 C1 C12 C11 177.9(6)
C2 C1 C12 C11 0.4(7)
C10 C11 C12 N3 -3.7(14)
C7 C11 C12 N3 175.9(7)
C10 C11 C12 C1 -179.7(8)
C7 C11 C12 C1 -0.1(7)
C18 C13 C14 C15 2.7(10)
N4 C13 C14 C15 -173.5(6)
C18 C13 C14 C22 -177.6(6)
N4 C13 C14 C22 6.3(9)
C13 C14 C15 C16 1.2(11)
C22 C14 C15 C16 -178.6(7)
C14 C15 C16 C17 -3.9(12)
C15 C16 C17 C18 2.9(12)
C16 C17 C18 C13 0.8(10)
C16 C17 C18 C19 176.7(7)
C14 C13 C18 C17 -3.6(10)
N4 C13 C18 C17 172.4(6)
C14 C13 C18 C19 -179.3(6)
N4 C13 C18 C19 -3.3(10)
C17 C18 C19 C21 -80.0(10)
C13 C18 C19 C21 95.7(10)
C17 C18 C19 C20 45.1(10)
C13 C18 C19 C20 -139.3(8)
C15 C14 C22 C23 64.8(9)
C13 C14 C22 C23 -114.9(8)
C15 C14 C22 C24 -58.6(9)
C13 C14 C22 C24 121.7(7)
C30 C25 C26 C27 -2.0(10)
N3 C25 C26 C27 -179.2(6)
C30 C25 C26 C34 172.8(7)
N3 C25 C26 C34 -4.3(10)
C25 C26 C27 C28 -0.5(12)
C34 C26 C27 C28 -175.7(8)
C26 C27 C28 C29 2.3(14)
C27 C28 C29 C30 -1.5(14)
C28 C29 C30 C25 -1.0(13)
C28 C29 C30 C31 176.1(8)
C26 C25 C30 C29 2.8(10)
N3 C25 C30 C29 180.0(7)
C26 C25 C30 C31 -174.2(7)
N3 C25 C30 C31 3.0(10)
C29 C30 C31 C33 -70.9(10)
C25 C30 C31 C33 106.1(8)
C29 C30 C31 C32 50.6(10)
C25 C30 C31 C32 -132.5(8)
C25 C26 C34 C35 121.9(8)
C27 C26 C34 C35 -63.2(9)
C25 C26 C34 C36 -115.9(8)
C27 C26 C34 C36 59.0(9)
N2 C37 C38 C39 -0.3(14)
C48 C37 C38 C39 179.0(8)
N2 C37 C38 C43 179.6(7)
C48 C37 C38 C43 -1.1(7)
C43 C38 C39 C40 0.5(11)
C37 C38 C39 C40 -179.6(8)
C38 C39 C40 C41 -1.4(13)
C39 C40 C41 C42 2.0(13)
C40 C41 C42 C43 -1.6(12)
C40 C41 C42 C44 179.7(8)
C41 C42 C43 C47 178.9(7)
C44 C42 C43 C47 -2.2(11)
C41 C42 C43 C38 0.7(11)
C44 C42 C43 C38 179.5(7)
C39 C38 C43 C42 -0.2(11)
C37 C38 C43 C42 179.9(6)
C39 C38 C43 C47 -178.6(6)
C37 C38 C43 C47 1.5(8)
C43 C42 C44 C45 2.0(12)
C41 C42 C44 C45 -179.3(8)
C42 C44 C45 C46 -0.8(13)
C44 C45 C46 C47 -0.3(12)
C45 C46 C47 C43 0.1(11)
C45 C46 C47 C48 -178.6(7)
C42 C43 C47 C46 1.2(11)
C38 C43 C47 C46 179.6(6)
C42 C43 C47 C48 -179.7(7)
C38 C43 C47 C48 -1.3(8)
N2 C37 C48 N1 1.7(9)
C38 C37 C48 N1 -177.8(5)
N2 C37 C48 C47 179.8(6)
C38 C37 C48 C47 0.3(7)
C46 C47 C48 N1 -3.0(14)
C43 C47 C48 N1 178.2(7)
C46 C47 C48 C37 179.4(8)
C43 C47 C48 C37 0.6(7)
C54 C49 C50 C51 0.8(9)
N1 C49 C50 C51 -175.9(6)
C54 C49 C50 C55 176.7(6)
N1 C49 C50 C55 0.0(9)
C49 C50 C51 C52 0.6(10)
C55 C50 C51 C52 -175.5(6)
C50 C51 C52 C53 -1.4(11)
C51 C52 C53 C54 0.9(11)
C50 C49 C54 C53 -1.3(9)
N1 C49 C54 C53 175.4(6)
C50 C49 C54 C58 -179.8(6)
N1 C49 C54 C58 -3.0(9)
C52 C53 C54 C49 0.5(10)
C52 C53 C54 C58 179.1(7)
C51 C50 C55 C57 74.8(8)
C49 C50 C55 C57 -101.1(7)
C51 C50 C55 C56 -50.0(8)
C49 C50 C55 C56 134.1(7)
C49 C54 C58 C60 -123.3(7)
C53 C54 C58 C60 58.2(8)
C49 C54 C58 C59 113.5(7)
C53 C54 C58 C59 -65.0(9)
C66 C61 C62 C63 0.6(10)
N2 C61 C62 C63 -176.3(6)
C66 C61 C62 C70 -179.1(6)
N2 C61 C62 C70 4.0(10)
C61 C62 C63 C64 -0.4(12)
C70 C62 C63 C64 179.4(8)
C62 C63 C64 C65 0.3(14)
C63 C64 C65 C66 -0.4(13)
C64 C65 C66 C61 0.6(11)
C64 C65 C66 C67 179.4(8)
C62 C61 C66 C65 -0.7(10)
N2 C61 C66 C65 176.1(6)
C62 C61 C66 C67 -179.4(7)
N2 C61 C66 C67 -2.6(10)
C65 C66 C67 C69 49.7(9)
C61 C66 C67 C69 -131.7(7)
C65 C66 C67 C68 -73.9(9)
C61 C66 C67 C68 104.7(8)
C63 C62 C70 C71 -58.9(9)
C61 C62 C70 C71 120.8(8)
C63 C62 C70 C72 65.7(9)
C61 C62 C70 C72 -114.6(8)
O1 C73 C74 C75 15.6(10)
C73 C74 C75 C76 -29.2(11)
C74 C75 C76 O1 31.8(10)
Cr1 Cl2 Cr2 N4 -134.13(15)
Cr1 Cl2 Cr2 N3 142.05(16)
Cr1 Cl2 Cr2 Cl4 17.1(5)
Cr1 Cl2 Cr2 Cl3 -40.75(6)
Cr1 Cl2 Cr2 Cl1 41.40(6)
Cr1 Cl3 Cr2 N4 137.88(16)
Cr1 Cl3 Cr2 N3 71.8(17)
Cr1 Cl3 Cr2 Cl4 -130.74(7)
Cr1 Cl3 Cr2 Cl2 41.45(6)
Cr1 Cl3 Cr2 Cl1 -41.80(6)
Cr1 Cl1 Cr2 N4 37(2)
Cr1 Cl1 Cr2 N3 -134.11(16)
Cr1 Cl1 Cr2 Cl4 135.22(6)
Cr1 Cl1 Cr2 Cl2 -41.00(6)
Cr1 Cl1 Cr2 Cl3 40.71(6)
Cr2 Cl3 Cr1 N1 141.03(16)
Cr2 Cl3 Cr1 N2 -136.06(15)
Cr2 Cl3 Cr1 O1 12.9(8)
Cr2 Cl3 Cr1 Cl2 -42.19(6)
Cr2 Cl3 Cr1 Cl1 42.31(6)
Cr2 Cl2 Cr1 N1 106(3)
Cr2 Cl2 Cr1 N2 140.62(16)
Cr2 Cl2 Cr1 O1 -128.96(13)
Cr2 Cl2 Cr1 Cl3 42.32(6)
Cr2 Cl2 Cr1 Cl1 -42.00(6)
Cr2 Cl1 Cr1 N1 -136.21(16)
Cr2 Cl1 Cr1 N2 104(3)
Cr2 Cl1 Cr1 O1 132.47(13)
Cr2 Cl1 Cr1 Cl3 -42.32(6)
Cr2 Cl1 Cr1 Cl2 41.89(6)
C1 C12 N3 C25 163.4(6)
C11 C12 N3 C25 -12.3(11)
C1 C12 N3 Cr2 -15.0(7)
C11 C12 N3 Cr2 169.3(6)
C26 C25 N3 C12 97.8(7)
C30 C25 N3 C12 -79.4(8)
C26 C25 N3 Cr2 -84.3(8)
C30 C25 N3 Cr2 98.5(7)
N4 Cr2 N3 C12 17.3(4)
Cl4 Cr2 N3 C12 -73.7(4)
Cl2 Cr2 N3 C12 113.8(4)
Cl3 Cr2 N3 C12 83.8(18)
Cl1 Cr2 N3 C12 -163.5(4)
N4 Cr2 N3 C25 -160.8(6)
Cl4 Cr2 N3 C25 108.2(6)
Cl2 Cr2 N3 C25 -64.2(6)
Cl3 Cr2 N3 C25 -94.2(18)
Cl1 Cr2 N3 C25 18.5(6)
C12 C1 N4 C13 -165.2(6)
C2 C1 N4 C13 11.6(11)
C12 C1 N4 Cr2 13.6(7)
C2 C1 N4 Cr2 -169.6(6)
C18 C13 N4 C1 -100.5(7)
C14 C13 N4 C1 75.7(8)
C18 C13 N4 Cr2 81.1(8)
C14 C13 N4 Cr2 -102.7(7)
N3 Cr2 N4 C1 -16.8(4)
Cl4 Cr2 N4 C1 73.8(4)
Cl2 Cr2 N4 C1 -110.6(4)
Cl3 Cr2 N4 C1 168.3(4)
Cl1 Cr2 N4 C1 172.2(18)
N3 Cr2 N4 C13 161.7(6)
Cl4 Cr2 N4 C13 -107.7(6)
Cl2 Cr2 N4 C13 67.9(6)
Cl3 Cr2 N4 C13 -13.2(6)
Cl1 Cr2 N4 C13 -9(3)
C37 C48 N1 C49 159.6(6)
C47 C48 N1 C49 -17.9(10)
C37 C48 N1 Cr1 -13.9(7)
C47 C48 N1 Cr1 168.6(6)
C54 C49 N1 C48 -70.0(7)
C50 C49 N1 C48 106.8(7)
C54 C49 N1 Cr1 101.7(6)
C50 C49 N1 Cr1 -81.5(7)
N2 Cr1 N1 C48 15.5(4)
O1 Cr1 N1 C48 -74.6(4)
Cl3 Cr1 N1 C48 113.7(4)
Cl2 Cr1 N1 C48 50(3)
Cl1 Cr1 N1 C48 -161.9(4)
N2 Cr1 N1 C49 -156.5(6)
O1 Cr1 N1 C49 113.3(6)
Cl3 Cr1 N1 C49 -58.3(6)
Cl2 Cr1 N1 C49 -122(2)
Cl1 Cr1 N1 C49 26.1(6)
C48 C37 N2 C61 -165.1(6)
C38 C37 N2 C61 14.2(11)
C48 C37 N2 Cr1 11.3(7)
C38 C37 N2 Cr1 -169.3(6)
C62 C61 N2 C37 76.9(8)
C66 C61 N2 C37 -100.0(7)
C62 C61 N2 Cr1 -98.6(7)
C66 C61 N2 Cr1 84.5(8)
N1 Cr1 N2 C37 -14.5(4)
O1 Cr1 N2 C37 77.3(4)
Cl3 Cr1 N2 C37 -108.2(4)
Cl2 Cr1 N2 C37 167.5(4)
Cl1 Cr1 N2 C37 105(3)
N1 Cr1 N2 C61 161.2(6)
O1 Cr1 N2 C61 -107.0(6)
Cl3 Cr1 N2 C61 67.5(6)
Cl2 Cr1 N2 C61 -16.7(6)
Cl1 Cr1 N2 C61 -79(3)
C75 C76 O1 C73 -22.0(9)
C75 C76 O1 Cr1 158.8(6)
C74 C73 O1 C76 3.7(8)
C74 C73 O1 Cr1 -177.2(5)
N1 Cr1 O1 C76 -145.9(5)
N2 Cr1 O1 C76 131.8(6)
Cl3 Cr1 O1 C76 -17.5(11)
Cl2 Cr1 O1 C76 37.1(5)
Cl1 Cr1 O1 C76 -46.8(5)
N1 Cr1 O1 C73 35.1(5)
N2 Cr1 O1 C73 -47.2(5)
Cl3 Cr1 O1 C73 163.4(6)
Cl2 Cr1 O1 C73 -142.0(5)
Cl1 Cr1 O1 C73 134.2(5)
